data_7715173
loop_
_publ_author_name
'Wang, Jin-Jin'
'Li, Yu'
'Zheng, Teng-Fei'
'Peng, Yan'
'Chen, Jing-Lin'
'Liu, Sui-Jun'
'Wen, He-Rui'

_publ_section_title
;
 Reversible single-crystal-to-single-crystal transition in Gd(III)
 metal-organic frameworks induced by heat and solvents with a significant
 magnetocaloric effect.
;
_journal_issue 12
_journal_name_full 'Dalton transactions (Cambridge, England : 2003)'
_journal_page_first 5601
_journal_page_last 5607
_journal_paper_doi 10.1039/d3dt03867j
_journal_volume 53
_journal_year 2024
_chemical_formula_moiety 'C66 H30 Dy4 N6 O28 S3, 6[H2O]'
_chemical_formula_sum 'C66 H42 Dy4 N6 O34 S3'
_chemical_formula_weight 2209.27
_space_group_crystal_system triclinic
_space_group_IT_number 2
_space_group_name_Hall '-P 1'
_space_group_name_H-M_alt 'P -1'
_atom_sites_solution_hydrogens mixed
_audit_creation_date 2024-01-15
_audit_creation_method
;
Olex2 1.5
(compiled 2023.08.24 svn.re1ec1418 for OlexSys, GUI svn.r6817)
;
_audit_update_record
;
2024-01-16 deposited with the CCDC.	2024-02-16 downloaded from the CCDC.
;
_cell_angle_alpha 104.902(4)
_cell_angle_beta 109.430(3)
_cell_angle_gamma 90.228(4)
_cell_formula_units_Z 1
_cell_length_a 10.9980(12)
_cell_length_b 11.1805(13)
_cell_length_c 15.8136(17)
_cell_measurement_reflns_used 9324
_cell_measurement_temperature 293.15
_cell_measurement_theta_max 55.023
_cell_measurement_theta_min 5.714
_cell_volume 1763.5(3)
_computing_cell_refinement 'SAINT V8.38A (Bruker, 2018)'
_computing_data_reduction 'SAINT V8.38A (Bruker, 2018)'
_computing_molecular_graphics 'Olex2 1.5 (Dolomanov et al., 2009)'
_computing_publication_material 'Olex2 1.5 (Dolomanov et al., 2009)'
_computing_structure_refinement 'SHELXL 2018/3 (Sheldrick, 2015)'
_computing_structure_solution 'SHELXT 2014/5 (Sheldrick, 2014)'
_diffrn_ambient_temperature 293.15
_diffrn_measured_fraction_theta_full 0.982
_diffrn_measured_fraction_theta_max 0.982
_diffrn_measurement_device_type 'Bruker APEX-II CCD'
_diffrn_measurement_method '\f and \w scans'
_diffrn_radiation_type MoK\a
_diffrn_radiation_wavelength 0.71073
_diffrn_reflns_av_R_equivalents 0.0615
_diffrn_reflns_av_unetI/netI 0.0757
_diffrn_reflns_Laue_measured_fraction_full 0.982
_diffrn_reflns_Laue_measured_fraction_max 0.982
_diffrn_reflns_limit_h_max 13
_diffrn_reflns_limit_h_min -13
_diffrn_reflns_limit_k_max 13
_diffrn_reflns_limit_k_min -13
_diffrn_reflns_limit_l_max 18
_diffrn_reflns_limit_l_min -18
_diffrn_reflns_number 18642
_diffrn_reflns_point_group_measured_fraction_full 0.982
_diffrn_reflns_point_group_measured_fraction_max 0.982
_diffrn_reflns_theta_full 25.006
_diffrn_reflns_theta_max 25.006
_diffrn_reflns_theta_min 2.845
_exptl_absorpt_coefficient_mu 4.378
_exptl_absorpt_correction_T_max 0.7456
_exptl_absorpt_correction_T_min 0.4437
_exptl_absorpt_correction_type multi-scan
_exptl_absorpt_process_details
;
SADABS-2016/2 (Bruker,2016/2) was used for absorption correction.
wR2(int) was 0.1313 before and 0.0659 after correction.
The Ratio of minimum to maximum transmission is 0.5951.
The \l/2 correction factor is Not present.
;
_exptl_crystal_colour yellow
_exptl_crystal_colour_primary yellow
_exptl_crystal_density_diffrn 2.080
_exptl_crystal_description block
_exptl_crystal_F_000 1064
_exptl_crystal_size_max 0.2
_exptl_crystal_size_mid 0.17
_exptl_crystal_size_min 0.15
_refine_diff_density_max 2.787
_refine_diff_density_min -1.462
_refine_diff_density_rms 0.226
_refine_ls_extinction_method none
_refine_ls_goodness_of_fit_ref 1.052
_refine_ls_hydrogen_treatment constr
_refine_ls_matrix_type full
_refine_ls_number_parameters 497
_refine_ls_number_reflns 6110
_refine_ls_number_restraints 24
_refine_ls_restrained_S_all 1.057
_refine_ls_R_factor_all 0.0982
_refine_ls_R_factor_gt 0.0629
_refine_ls_shift/su_max 0.001
_refine_ls_shift/su_mean 0.000
_refine_ls_structure_factor_coef Fsqd
_refine_ls_weighting_details 'w=1/[\s^2^(Fo^2^)+(0.0300P)^2^+48.3742P] where P=(Fo^2^+2Fc^2^)/3'
_refine_ls_weighting_scheme calc
_refine_ls_wR_factor_gt 0.1315
_refine_ls_wR_factor_ref 0.1511
_reflns_Friedel_coverage 0.000
_reflns_number_gt 4166
_reflns_number_total 6110
_reflns_threshold_expression 'I > 2\s(I)'
_cod_data_source_file d3dt03867j2.cif
_cod_data_source_block JXUST-41a
_cod_depositor_comments 'Adding full bibliography for 7715168--7715173.cif.'
_cod_database_code 7715173
_shelx_shelxl_version_number 2018/3
_shelx_space_group_comment
;
The symmetry employed for this shelxl refinement is uniquely defined
by the following loop, which should always be used as a source of
symmetry information in preference to the above space-group names.
They are only intended as comments.
;
_olex2_refinement_description
;
1. Fixed Uiso
 At 1.2 times of:
  All C(H) groups
 At 1.5 times of:
  All O(H,H) groups
2. Restrained distances
 O1W-O2W
 4.2 with sigma of 0.01
 O1W-Dy2
 2.2 with sigma of 0.01
 O1-H1WB
 2.12 with sigma of 0.01
 H2WB-O5_$1
 2.034 with sigma of 0.01
 H1WB-O1
 2.101 with sigma of 0.01
 H1WA-O4_$2
 2.15 with sigma of 0.01
3. Uiso/Uaniso restraints and constraints
Uanis(C19) \\sim Ueq: with sigma of 0.01 and sigma for terminal atoms of 0.001
Uanis(C8) \\sim Ueq, Uanis(C8) \\sim Ueq: with sigma of 0.01 and sigma for
terminal atoms of 0.02
Uanis(C14) \\sim Ueq: with sigma of 0.01 and sigma for terminal atoms of 0.02
4. Others
 Fixed Sof: S2(0.5) N4(0.5) N3(0.5)
5.a Riding coordinates:
 O1W(H1WA,H1WB)
5.b Rotating group:
 O2W(H2WA,H2WB)
5.c Aromatic/amide H refined with riding coordinates:
 C4(H4), C6(H6), C8(H8), C13(H13), C14(H14), C16(H16), C18(H18), C20(H20),
 C26(H26), C28(H28), C30(H30)
;
_smtbx_masks_special_details
;
A solvent mask was calculated and 66 electrons were 
found in a volume of 288\%A^3^ in 1 void per unit cell. 
This is consistent with the presence of 
6[H2O] per Unit Cell 
which account for 60 electrons 
per unit cell.
;
_platon_squeeze_void_probe_radius 1.20
_olex2_submission_special_instructions 'No special instructions were received'

loop_
_space_group_symop_operation_xyz
'x, y, z'
'-x, -y, -z'

loop_
_atom_site_label
_atom_site_type_symbol
_atom_site_fract_x
_atom_site_fract_y
_atom_site_fract_z
_atom_site_U_iso_or_equiv
_atom_site_adp_type
_atom_site_occupancy
_atom_site_site_symmetry_order
_atom_site_calc_flag
_atom_site_refinement_flags_posn
_atom_site_refinement_flags_adp
_atom_site_refinement_flags_occupancy
_atom_site_disorder_assembly
_atom_site_disorder_group
O10 O 0.5537(9) 0.6727(10) 1.0264(6) 0.040(3) Uani 1 1 d . . . . .
Dy1 Dy 0.33122(5) 0.36445(7) 0.83313(4) 0.0313(2) Uani 1 1 d . . . . .
Dy2 Dy 0.50770(5) 0.35215(7) 0.55359(4) 0.0320(2) Uani 1 1 d D . . . .
S1 S -0.3587(4) 0.0897(4) 0.0985(3) 0.0483(11) Uani 1 1 d . . . . .
S2 S 0.9865(10) 0.9620(9) 1.2157(6) 0.064(3) Uani 0.5 1 d . . P . .
O1 O 0.3188(9) 0.3704(9) 0.5761(7) 0.052(3) Uani 1 1 d D . . . .
O1W O 0.4588(12) 0.1543(8) 0.5528(9) 0.098(5) Uani 1 1 d D . . . .
H1WA H 0.524357 0.172006 0.542881 0.146 Uiso 1 1 d DR U . . .
H1WB H 0.387217 0.193706 0.555371 0.146 Uiso 1 1 d DR U . . .
O2 O 0.2439(9) 0.3984(12) 0.6917(6) 0.052(3) Uani 1 1 d . . . . .
O2W O 0.3190(14) 0.1490(14) 0.7712(10) 0.102(5) Uani 1 1 d D . . . .
H2WA H 0.325874 0.098732 0.812694 0.153 Uiso 1 1 d R U . . .
H2WB H 0.401117 0.189181 0.790900 0.153 Uiso 1 1 d DR U . . .
O3 O -0.2691(9) 0.4282(11) 0.5868(7) 0.049(3) Uani 1 1 d . . . . .
O4 O -0.3421(9) 0.2426(10) 0.4897(8) 0.056(3) Uani 1 1 d . . . . .
N4 N 0.888(2) 0.914(2) 1.1092(17) 0.041(6) Uani 0.5 1 d . . P . .
O5 O -0.4819(9) 0.3393(12) -0.1961(7) 0.053(3) Uani 1 1 d . . . . .
O6 O -0.3954(9) 0.3522(12) -0.2990(6) 0.056(3) Uani 1 1 d . . . . .
O7 O 0.0933(10) 0.3045(13) -0.2197(7) 0.066(4) Uani 1 1 d . . . . .
O8 O 0.1962(9) 0.4065(11) -0.0764(7) 0.051(3) Uani 1 1 d . . . . .
O9 O 0.4137(9) 0.5617(10) 0.8922(7) 0.043(3) Uani 1 1 d . . . . .
O11 O 0.5058(9) 0.5686(10) 0.5929(6) 0.045(3) Uani 1 1 d . . . . .
O12 O 0.6215(10) 0.7360(12) 0.6064(7) 0.054(3) Uani 1 1 d . . . . .
N1 N -0.2635(11) 0.1506(12) 0.2042(8) 0.039(3) Uani 1 1 d . . . . .
N2 N -0.2937(11) 0.1552(11) 0.0441(7) 0.034(3) Uani 1 1 d . . . . .
N3 N 1.093(3) 1.041(3) 1.1948(18) 0.054(7) Uani 0.5 1 d . . P . .
C1 C 0.2274(12) 0.3746(14) 0.6059(9) 0.034(3) Uani 1 1 d . . . . .
C2 C -0.2536(13) 0.3363(15) 0.5286(9) 0.036(3) Uani 1 1 d . . . . .
C3 C -0.1367(12) 0.3313(16) 0.5007(9) 0.040(4) Uani 1 1 d . . . . .
C4 C -0.0139(12) 0.3573(16) 0.5661(9) 0.043(4) Uani 1 1 d . . . . .
H4 H -0.002484 0.377478 0.629230 0.052 Uiso 1 1 calc R U . . .
C5 C 0.0933(12) 0.3533(15) 0.5376(9) 0.035(4) Uani 1 1 d . . . . .
C6 C 0.0740(11) 0.3292(13) 0.4433(8) 0.030(3) Uani 1 1 d . . . . .
H6 H 0.145714 0.327034 0.424400 0.036 Uiso 1 1 calc R U . . .
C7 C -0.0496(11) 0.3081(13) 0.3760(8) 0.028(3) Uani 1 1 d . . . . .
C8 C -0.1545(12) 0.3068(14) 0.4059(9) 0.035(3) Uani 1 1 d . U . . .
H8 H -0.237928 0.289389 0.362280 0.042 Uiso 1 1 calc R U . . .
C9 C -0.0667(11) 0.3006(14) 0.2793(8) 0.031(3) Uani 1 1 d . . . . .
C10 C -0.1758(12) 0.2291(14) 0.2011(9) 0.033(3) Uani 1 1 d . . . . .
C11 C -0.1923(11) 0.2339(12) 0.1074(9) 0.026(3) Uani 1 1 d . . . . .
C12 C -0.1026(11) 0.3085(13) 0.0903(9) 0.027(3) Uani 1 1 d . . . . .
C13 C 0.0020(12) 0.3698(14) 0.1659(9) 0.034(3) Uani 1 1 d . . . . .
H13 H 0.064443 0.415822 0.156375 0.041 Uiso 1 1 calc R U . . .
C14 C 0.0187(11) 0.3660(12) 0.2576(8) 0.027(3) Uani 1 1 d . U . . .
H14 H 0.091576 0.410231 0.305767 0.033 Uiso 1 1 calc R U . . .
C15 C -0.1187(11) 0.3176(14) -0.0043(9) 0.032(3) Uani 1 1 d . . . . .
C16 C -0.0141(11) 0.3342(13) -0.0289(9) 0.029(3) Uani 1 1 d . . . . .
H16 H 0.068454 0.340607 0.014958 0.035 Uiso 1 1 calc R U . . .
C17 C -0.0268(12) 0.3420(14) -0.1171(9) 0.033(3) Uani 1 1 d . . . . .
C18 C -0.1465(12) 0.3392(14) -0.1820(9) 0.031(3) Uani 1 1 d . . . . .
H18 H -0.155055 0.340836 -0.242193 0.037 Uiso 1 1 calc R U . . .
C19 C -0.2564(11) 0.3339(12) -0.1559(8) 0.025(3) Uani 1 1 d . U . . .
C20 C -0.2428(11) 0.3216(12) -0.0686(8) 0.026(3) Uani 1 1 d . . . . .
H20 H -0.315776 0.315940 -0.051965 0.031 Uiso 1 1 calc R U . . .
C21 C -0.3885(12) 0.3416(14) -0.2215(9) 0.031(3) Uani 1 1 d . . . . .
C22 C 0.0982(13) 0.3535(14) -0.1387(9) 0.035(3) Uani 1 1 d . . . . .
C23 C 0.5137(13) 0.6392(13) 0.9390(9) 0.030(3) Uani 1 1 d . . . . .
C24 C 0.5799(12) 0.6639(15) 0.6440(9) 0.038(4) Uani 1 1 d . . . . .
C25 C 0.5841(11) 0.6930(12) 0.8874(8) 0.024(3) Uani 1 1 d . . . . .
C26 C 0.5455(12) 0.6508(12) 0.7908(8) 0.029(3) Uani 1 1 d . . . . .
H26 H 0.475639 0.590867 0.756569 0.035 Uiso 1 1 calc R U . . .
C27 C 0.6151(12) 0.7017(13) 0.7475(9) 0.029(3) Uani 1 1 d . . . . .
C28 C 0.7201(12) 0.7872(13) 0.7983(9) 0.032(3) Uani 1 1 d . . . . .
H28 H 0.765686 0.818524 0.767276 0.038 Uiso 1 1 calc R U . . .
C29 C 0.7607(12) 0.8286(13) 0.8956(9) 0.029(3) Uani 1 1 d . . . . .
C30 C 0.6890(12) 0.7796(13) 0.9383(9) 0.031(3) Uani 1 1 d . . . . .
H30 H 0.712404 0.805910 1.002878 0.037 Uiso 1 1 calc R U . . .
C31 C 0.9336(15) 0.9499(14) 1.0445(11) 0.044(4) Uani 1 1 d . . . . .
C32 C 0.8791(12) 0.9192(13) 0.9477(9) 0.034(3) Uani 1 1 d . . . . .
C33 C 0.9470(13) 0.9720(14) 0.9047(10) 0.041(4) Uani 1 1 d . . . . .

loop_
_atom_site_aniso_label
_atom_site_aniso_U_11
_atom_site_aniso_U_22
_atom_site_aniso_U_33
_atom_site_aniso_U_23
_atom_site_aniso_U_13
_atom_site_aniso_U_12
O10 0.031(5) 0.077(8) 0.015(5) 0.017(5) 0.008(4) 0.001(5)
Dy1 0.0166(3) 0.0593(5) 0.0179(3) 0.0136(3) 0.0036(3) -0.0061(3)
Dy2 0.0168(3) 0.0625(5) 0.0169(3) 0.0130(3) 0.0046(3) -0.0025(3)
S1 0.035(2) 0.071(3) 0.033(2) 0.015(2) 0.0028(17) -0.0158(19)
S2 0.075(6) 0.071(7) 0.035(4) 0.011(4) 0.008(4) -0.037(5)
O1 0.026(5) 0.107(10) 0.031(6) 0.026(6) 0.016(5) 0.011(5)
O1W 0.071(9) 0.123(14) 0.109(12) 0.029(10) 0.046(9) -0.021(9)
O2 0.030(5) 0.108(10) 0.021(5) 0.027(6) 0.006(4) -0.004(6)
O2W 0.066(9) 0.086(12) 0.156(16) 0.045(11) 0.033(10) 0.003(8)
O3 0.027(5) 0.071(8) 0.041(6) 0.000(6) 0.014(5) -0.009(5)
O4 0.038(6) 0.059(8) 0.077(8) 0.001(6) 0.040(6) -0.004(5)
N4 0.044(14) 0.036(15) 0.041(14) 0.006(12) 0.015(12) -0.016(11)
O5 0.028(5) 0.107(10) 0.034(6) 0.033(6) 0.013(5) 0.012(6)
O6 0.028(5) 0.125(11) 0.021(5) 0.039(6) 0.004(4) 0.015(6)
O7 0.035(6) 0.128(12) 0.031(6) 0.008(7) 0.016(5) -0.010(6)
O8 0.024(5) 0.079(9) 0.048(7) 0.011(6) 0.017(5) 0.001(5)
O9 0.035(5) 0.054(7) 0.034(5) 0.006(5) 0.008(5) -0.020(5)
O11 0.040(6) 0.066(8) 0.015(5) -0.001(5) 0.001(4) -0.005(5)
O12 0.038(6) 0.095(10) 0.031(6) 0.024(6) 0.008(5) -0.018(6)
N1 0.037(7) 0.055(9) 0.031(6) 0.014(6) 0.016(6) -0.003(6)
N2 0.034(6) 0.042(8) 0.018(5) 0.007(5) -0.001(5) 0.005(5)
N3 0.062(18) 0.07(2) 0.037(15) 0.019(14) 0.021(14) 0.019(15)
C1 0.017(6) 0.058(10) 0.027(7) 0.017(7) 0.004(6) -0.005(6)
C2 0.034(8) 0.052(10) 0.015(7) 0.010(7) -0.001(6) 0.000(7)
C3 0.019(7) 0.082(12) 0.018(7) 0.015(7) 0.004(6) -0.008(7)
C4 0.020(7) 0.093(13) 0.019(7) 0.016(8) 0.007(6) 0.006(7)
C5 0.016(6) 0.069(11) 0.019(7) 0.009(7) 0.005(6) 0.000(6)
C6 0.013(6) 0.055(10) 0.021(7) 0.012(6) 0.003(5) 0.002(6)
C7 0.018(6) 0.051(9) 0.019(6) 0.016(6) 0.008(5) 0.001(6)
C8 0.019(5) 0.059(8) 0.027(6) 0.014(6) 0.004(5) -0.002(5)
C9 0.010(6) 0.063(10) 0.017(6) 0.007(6) 0.002(5) 0.010(6)
C10 0.018(6) 0.062(11) 0.020(7) 0.020(7) 0.001(6) 0.002(6)
C11 0.017(6) 0.038(8) 0.027(7) 0.013(6) 0.010(6) 0.005(5)
C12 0.018(6) 0.042(9) 0.025(7) 0.020(6) 0.005(5) 0.006(5)
C13 0.017(6) 0.067(11) 0.025(7) 0.021(7) 0.010(6) -0.001(6)
C14 0.019(5) 0.040(7) 0.017(5) 0.009(5) -0.003(5) -0.006(5)
C15 0.012(6) 0.053(10) 0.023(7) 0.011(6) -0.005(5) 0.007(6)
C16 0.017(6) 0.051(9) 0.021(7) 0.014(6) 0.005(5) 0.000(6)
C17 0.018(6) 0.063(10) 0.025(7) 0.022(7) 0.009(6) 0.013(6)
C18 0.023(7) 0.058(10) 0.021(7) 0.024(7) 0.010(6) 0.013(6)
C19 0.022(5) 0.035(7) 0.020(5) 0.014(5) 0.004(5) 0.003(5)
C20 0.013(6) 0.046(9) 0.023(7) 0.013(6) 0.009(5) 0.003(5)
C21 0.031(7) 0.050(10) 0.021(7) 0.014(6) 0.015(6) 0.014(6)
C22 0.030(8) 0.059(10) 0.017(7) 0.023(7) 0.002(6) 0.008(7)
C23 0.033(7) 0.037(9) 0.019(7) 0.008(6) 0.007(6) 0.004(6)
C24 0.018(6) 0.062(11) 0.022(7) 0.003(7) -0.001(6) -0.003(7)
C25 0.025(6) 0.030(8) 0.017(6) 0.007(5) 0.006(5) -0.001(5)
C26 0.024(7) 0.034(8) 0.022(7) 0.012(6) -0.001(6) -0.001(6)
C27 0.029(7) 0.037(9) 0.020(6) 0.008(6) 0.007(6) -0.003(6)
C28 0.033(7) 0.045(9) 0.023(7) 0.017(6) 0.011(6) -0.004(6)
C29 0.027(7) 0.040(9) 0.025(7) 0.019(6) 0.009(6) 0.008(6)
C30 0.030(7) 0.037(9) 0.023(7) 0.005(6) 0.007(6) -0.006(6)
C31 0.047(9) 0.032(9) 0.044(9) 0.000(7) 0.012(8) -0.005(7)
C32 0.025(7) 0.040(9) 0.033(8) 0.008(6) 0.006(6) -0.007(6)
C33 0.028(7) 0.046(10) 0.041(9) 0.013(7) 0.000(7) -0.007(6)

loop_
_atom_type_symbol
_atom_type_description
_atom_type_scat_dispersion_real
_atom_type_scat_dispersion_imag
_atom_type_scat_source
C C 0.0030 0.0020 'International Tables Vol C Tables 4.2.6.8 and 6.1.1.4'
H H 0.0000 0.0000 'International Tables Vol C Tables 4.2.6.8 and 6.1.1.4'
Dy Dy -0.1890 4.4100 'International Tables Vol C Tables 4.2.6.8 and 6.1.1.4'
N N 0.0060 0.0030 'International Tables Vol C Tables 4.2.6.8 and 6.1.1.4'
O O 0.0110 0.0060 'International Tables Vol C Tables 4.2.6.8 and 6.1.1.4'
S S 0.1250 0.1230 'International Tables Vol C Tables 4.2.6.8 and 6.1.1.4'

loop_
_geom_angle_atom_site_label_1
_geom_angle_atom_site_label_2
_geom_angle_atom_site_label_3
_geom_angle
_geom_angle_site_symmetry_1
_geom_angle_site_symmetry_3
_geom_angle_publ_flag
C23 O10 Dy1 149.7(10) . 2_667 ?
O10 Dy1 O2W 85.2(4) 2_667 . ?
O10 Dy1 H2WB 77.4 2_667 . ?
O10 Dy1 O7 113.7(3) 2_667 1_556 ?
O10 Dy1 O8 74.2(4) 2_667 1_556 ?
O2 Dy1 O10 172.2(3) . 2_667 ?
O2 Dy1 O2W 93.3(5) . . ?
O2 Dy1 H2WB 98.4 . . ?
O2 Dy1 O5 87.6(3) . 1_656 ?
O2 Dy1 O7 73.4(4) . 1_556 ?
O2 Dy1 O8 113.4(4) . 1_556 ?
O2W Dy1 H2WB 23.2 . . ?
O2W Dy1 O7 78.3(5) . 1_556 ?
O2W Dy1 O8 108.7(4) . 1_556 ?
O5 Dy1 O10 84.7(3) 1_656 2_667 ?
O5 Dy1 O2W 77.2(4) 1_656 . ?
O5 Dy1 H2WB 55.2 1_656 . ?
O5 Dy1 O7 147.9(4) 1_656 1_556 ?
O5 Dy1 O8 157.3(4) 1_656 1_556 ?
O7 Dy1 H2WB 101.5 1_556 . ?
O8 Dy1 H2WB 125.6 1_556 . ?
O8 Dy1 O7 52.8(3) 1_556 1_556 ?
O9 Dy1 O10 89.2(4) . 2_667 ?
O9 Dy1 O2 89.6(4) . . ?
O9 Dy1 O2W 159.7(4) . . ?
O9 Dy1 H2WB 136.5 . . ?
O9 Dy1 O5 82.8(4) . 1_656 ?
O9 Dy1 O7 121.6(4) . 1_556 ?
O9 Dy1 O8 88.4(4) . 1_556 ?
O1 Dy2 O1W 79.7(3) . . ?
O1 Dy2 H1WA 100.6 . . ?
O1 Dy2 H1WB 56.5 . . ?
O1 Dy2 O3 151.8(4) . 1_655 ?
O1 Dy2 O4 153.9(4) . 1_655 ?
O1 Dy2 O11 79.4(4) . . ?
O1 Dy2 O11 108.5(3) . 2_666 ?
O1 Dy2 O12 84.8(4) . 2_666 ?
O1 Dy2 C24 99.0(4) . 2_666 ?
O1W Dy2 H1WA 20.9 . . ?
O1W Dy2 H1WB 23.4 . . ?
O1W Dy2 O3 120.2(4) . 1_655 ?
O1W Dy2 O4 78.4(3) . 1_655 ?
O1W Dy2 O11 156.5(3) . . ?
O1W Dy2 O11 126.6(4) . 2_666 ?
O1W Dy2 O12 78.7(5) . 2_666 ?
O1W Dy2 C24 102.2(5) . 2_666 ?
H1WA Dy2 H1WB 44.1 . . ?
O3 Dy2 H1WA 100.9 1_655 . ?
O3 Dy2 H1WB 142.4 1_655 . ?
O3 Dy2 O11 76.8(3) 1_655 2_666 ?
O3 Dy2 C24 95.9(4) 1_655 2_666 ?
O4 Dy2 H1WA 57.9 1_655 . ?
O4 Dy2 H1WB 100.3 1_655 . ?
O4 Dy2 O3 54.2(4) 1_655 1_655 ?
O4 Dy2 O11 74.2(4) 1_655 2_666 ?
O4 Dy2 C24 72.0(4) 1_655 2_666 ?
O6 Dy2 O1 90.3(3) 1_656 . ?
O6 Dy2 O1W 76.8(5) 1_656 . ?
O6 Dy2 H1WA 77.8 1_656 . ?
O6 Dy2 H1WB 81.4 1_656 . ?
O6 Dy2 O3 76.7(4) 1_656 1_655 ?
O6 Dy2 O4 98.4(4) 1_656 1_655 ?
O6 Dy2 O11 92.6(4) 1_656 . ?
O6 Dy2 O11 151.5(4) 1_656 2_666 ?
O6 Dy2 O12 155.5(4) 1_656 2_666 ?
O6 Dy2 C24 170.3(4) 1_656 2_666 ?
O11 Dy2 H1WA 170.4 . . ?
O11 Dy2 H1WA 117.7 2_666 . ?
O11 Dy2 H1WB 135.3 . . ?
O11 Dy2 H1WB 126.8 2_666 . ?
O11 Dy2 O3 76.4(4) . 1_655 ?
O11 Dy2 O4 124.4(3) . 1_655 ?
O11 Dy2 O11 70.9(3) . 2_666 ?
O11 Dy2 O12 109.9(4) . 2_666 ?
O11 Dy2 C24 25.5(4) 2_666 2_666 ?
O11 Dy2 C24 91.6(4) . 2_666 ?
O12 Dy2 H1WA 79.5 2_666 . ?
O12 Dy2 H1WB 75.9 2_666 . ?
O12 Dy2 O3 117.0(3) 2_666 1_655 ?
O12 Dy2 O4 77.1(4) 2_666 1_655 ?
O12 Dy2 O11 51.1(3) 2_666 2_666 ?
O12 Dy2 C24 25.7(4) 2_666 2_666 ?
C24 Dy2 H1WA 97.8 2_666 . ?
C24 Dy2 H1WB 101.6 2_666 . ?
N2 S1 N1 100.3(6) . . ?
N4 S2 N3 96.8(13) . . ?
C1 O1 Dy2 166.6(9) . . ?
Dy2 O1W H1WA 60.1 . . ?
Dy2 O1W H1WB 75.2 . . ?
H1WA O1W H1WB 134.3 . . ?
C1 O2 Dy1 152.2(11) . . ?
Dy1 O2W H2WA 117.2 . . ?
Dy1 O2W H2WB 65.8 . . ?
H2WA O2W H2WB 104.1 . . ?
C2 O3 Dy2 92.5(8) . 1_455 ?
C2 O4 Dy2 92.8(9) . 1_455 ?
C31 N4 S2 113.2(15) . . ?
C21 O5 Dy1 167.9(10) . 1_454 ?
C21 O6 Dy2 156.3(9) . 1_454 ?
C22 O7 Dy1 88.1(8) . 1_554 ?
C22 O8 Dy1 95.5(9) . 1_554 ?
C23 O9 Dy1 147.7(10) . . ?
Dy2 O11 Dy2 109.1(3) . 2_666 ?
C24 O11 Dy2 139.3(10) . . ?
C24 O11 Dy2 88.9(9) . 2_666 ?
C24 O12 Dy2 100.2(8) . 2_666 ?
C10 N1 S1 107.2(9) . . ?
C11 N2 S1 108.0(8) . . ?
C33 N3 S2 109.4(19) 2_777 . ?
O1 C1 O2 122.7(12) . . ?
O1 C1 C5 118.4(12) . . ?
O2 C1 C5 118.9(11) . . ?
O3 C2 Dy2 60.9(7) . 1_455 ?
O3 C2 O4 119.7(13) . . ?
O3 C2 C3 121.8(13) . . ?
O4 C2 Dy2 59.4(7) . 1_455 ?
O4 C2 C3 118.5(13) . . ?
C3 C2 Dy2 170.9(9) . 1_455 ?
C4 C3 C2 121.4(12) . . ?
C4 C3 C8 120.2(12) . . ?
C8 C3 C2 118.3(11) . . ?
C3 C4 H4 120.0 . . ?
C3 C4 C5 119.9(12) . . ?
C5 C4 H4 120.0 . . ?
C4 C5 C1 121.5(11) . . ?
C6 C5 C1 119.4(11) . . ?
C6 C5 C4 119.1(12) . . ?
C5 C6 H6 119.0 . . ?
C5 C6 C7 121.9(11) . . ?
C7 C6 H6 119.0 . . ?
C6 C7 C9 120.4(10) . . ?
C8 C7 C6 117.7(11) . . ?
C8 C7 C9 121.6(11) . . ?
C3 C8 H8 119.5 . . ?
C7 C8 C3 121.0(12) . . ?
C7 C8 H8 119.5 . . ?
C10 C9 C7 123.0(11) . . ?
C14 C9 C7 121.0(11) . . ?
C14 C9 C10 116.0(11) . . ?
N1 C10 C9 126.7(12) . . ?
N1 C10 C11 113.1(11) . . ?
C11 C10 C9 120.1(11) . . ?
N2 C11 C10 111.3(11) . . ?
N2 C11 C12 127.6(11) . . ?
C12 C11 C10 120.9(11) . . ?
C11 C12 C15 122.1(11) . . ?
C13 C12 C11 116.7(11) . . ?
C13 C12 C15 121.1(11) . . ?
C12 C13 H13 118.7 . . ?
C12 C13 C14 122.7(11) . . ?
C14 C13 H13 118.7 . . ?
C9 C14 C13 123.5(11) . . ?
C9 C14 H14 118.3 . . ?
C13 C14 H14 118.3 . . ?
C16 C15 C12 120.8(11) . . ?
C16 C15 C20 118.0(12) . . ?
C20 C15 C12 120.9(11) . . ?
C15 C16 H16 119.1 . . ?
C15 C16 C17 121.8(12) . . ?
C17 C16 H16 119.1 . . ?
C16 C17 C22 117.3(11) . . ?
C18 C17 C16 120.8(11) . . ?
C18 C17 C22 121.9(11) . . ?
C17 C18 H18 120.7 . . ?
C17 C18 C19 118.7(11) . . ?
C19 C18 H18 120.7 . . ?
C18 C19 C21 120.9(10) . . ?
C20 C19 C18 119.9(11) . . ?
C20 C19 C21 119.3(10) . . ?
C15 C20 H20 119.8 . . ?
C19 C20 C15 120.4(11) . . ?
C19 C20 H20 119.8 . . ?
O5 C21 O6 123.9(12) . . ?
O5 C21 C19 119.4(11) . . ?
O6 C21 C19 116.7(11) . . ?
O7 C22 Dy1 65.2(8) . 1_554 ?
O7 C22 C17 117.2(12) . . ?
O8 C22 Dy1 58.5(7) . 1_554 ?
O8 C22 O7 123.6(13) . . ?
O8 C22 C17 119.2(12) . . ?
C17 C22 Dy1 175.5(9) . 1_554 ?
O10 C23 O9 121.4(12) . . ?
O10 C23 C25 119.5(12) . . ?
O9 C23 C25 119.1(11) . . ?
O11 C24 Dy2 65.6(7) . 2_666 ?
O11 C24 O12 119.1(12) . . ?
O11 C24 C27 122.5(13) . . ?
O12 C24 Dy2 54.1(7) . 2_666 ?
O12 C24 C27 118.2(13) . . ?
C27 C24 Dy2 166.7(11) . 2_666 ?
C26 C25 C23 120.0(11) . . ?
C30 C25 C23 118.6(11) . . ?
C30 C25 C26 121.4(11) . . ?
C25 C26 H26 121.3 . . ?
C27 C26 C25 117.4(12) . . ?
C27 C26 H26 121.3 . . ?
C26 C27 C24 121.4(12) . . ?
C28 C27 C24 117.5(11) . . ?
C28 C27 C26 121.1(12) . . ?
C27 C28 H28 119.1 . . ?
C27 C28 C29 121.8(12) . . ?
C29 C28 H28 119.1 . . ?
C28 C29 C32 119.4(11) . . ?
C30 C29 C28 116.9(12) . . ?
C30 C29 C32 123.8(12) . . ?
C25 C30 C29 121.4(12) . . ?
C25 C30 H30 119.3 . . ?
C29 C30 H30 119.3 . . ?
N4 C31 C33 108.5(15) . 2_777 ?
C32 C31 N4 129.1(15) . . ?
C32 C31 C33 122.4(14) . 2_777 ?
C31 C32 C29 121.4(12) . . ?
C33 C32 C29 123.6(12) . . ?
C33 C32 C31 114.9(12) . . ?
C31 C33 N3 112.0(17) 2_777 2_777 ?
C32 C33 N3 125.3(16) . 2_777 ?
C32 C33 C31 122.7(13) . 2_777 ?

loop_
_geom_bond_atom_site_label_1
_geom_bond_atom_site_label_2
_geom_bond_distance
_geom_bond_site_symmetry_2
_geom_bond_publ_flag
O10 Dy1 2.305(9) 2_667 ?
O10 C23 1.255(15) . ?
Dy1 O2 2.254(9) . ?
Dy1 O2W 2.340(15) . ?
Dy1 H2WB 2.1349 . ?
Dy1 O5 2.256(9) 1_656 ?
Dy1 O7 2.498(10) 1_556 ?
Dy1 O8 2.355(9) 1_556 ?
Dy1 O9 2.218(10) . ?
Dy2 O1 2.223(9) . ?
Dy2 O1W 2.270(7) . ?
Dy2 H1WA 1.9917 . ?
Dy2 H1WB 2.2196 . ?
Dy2 O3 2.433(9) 1_655 ?
Dy2 O4 2.396(10) 1_655 ?
Dy2 O6 2.217(9) 1_656 ?
Dy2 O11 2.646(10) 2_666 ?
Dy2 O11 2.340(11) . ?
Dy2 O12 2.389(10) 2_666 ?
Dy2 C24 2.904(14) 2_666 ?
S1 N1 1.612(12) . ?
S1 N2 1.587(12) . ?
S2 N4 1.62(3) . ?
S2 N3 1.63(3) . ?
O1 C1 1.240(15) . ?
O1W H1WA 0.8213 . ?
O1W H1WB 0.9107 . ?
O2 C1 1.263(15) . ?
O2W H2WA 0.9537 . ?
O2W H2WB 0.9226 . ?
O3 C2 1.245(17) . ?
O4 C2 1.299(17) . ?
N4 C31 1.42(3) . ?
O5 C21 1.223(15) . ?
O6 C21 1.239(15) . ?
O7 C22 1.240(16) . ?
O8 C22 1.213(16) . ?
O9 C23 1.276(16) . ?
O11 C24 1.251(16) . ?
O12 C24 1.280(17) . ?
N1 C10 1.323(17) . ?
N2 C11 1.347(16) . ?
N3 C33 1.45(3) 2_777 ?
C1 C5 1.485(17) . ?
C2 C3 1.489(19) . ?
C3 C4 1.375(18) . ?
C3 C8 1.397(18) . ?
C4 H4 0.9300 . ?
C4 C5 1.391(17) . ?
C5 C6 1.388(17) . ?
C6 H6 0.9300 . ?
C6 C7 1.394(16) . ?
C7 C8 1.386(17) . ?
C7 C9 1.458(16) . ?
C8 H8 0.9300 . ?
C9 C10 1.451(17) . ?
C9 C14 1.368(17) . ?
C10 C11 1.446(17) . ?
C11 C12 1.425(16) . ?
C12 C13 1.371(18) . ?
C12 C15 1.477(17) . ?
C13 H13 0.9300 . ?
C13 C14 1.412(16) . ?
C14 H14 0.9300 . ?
C15 C16 1.358(17) . ?
C15 C20 1.414(16) . ?
C16 H16 0.9300 . ?
C16 C17 1.380(17) . ?
C17 C18 1.369(17) . ?
C17 C22 1.535(17) . ?
C18 H18 0.9300 . ?
C18 C19 1.406(16) . ?
C19 C20 1.382(16) . ?
C19 C21 1.497(17) . ?
C20 H20 0.9300 . ?
C23 C25 1.515(17) . ?
C24 C27 1.492(17) . ?
C25 C26 1.390(16) . ?
C25 C30 1.375(17) . ?
C26 H26 0.9300 . ?
C26 C27 1.388(17) . ?
C27 C28 1.368(18) . ?
C28 H28 0.9300 . ?
C28 C29 1.399(17) . ?
C29 C30 1.386(17) . ?
C29 C32 1.499(18) . ?
C30 H30 0.9300 . ?
C31 C32 1.39(2) . ?
C31 C33 1.435(19) 2_777 ?
C32 C33 1.383(19) . ?

loop_
_geom_torsion_atom_site_label_1
_geom_torsion_atom_site_label_2
_geom_torsion_atom_site_label_3
_geom_torsion_atom_site_label_4
_geom_torsion
_geom_torsion_site_symmetry_1
_geom_torsion_site_symmetry_2
_geom_torsion_site_symmetry_3
_geom_torsion_site_symmetry_4
_geom_torsion_publ_flag
O10 C23 C25 C26 176.0(13) . . . . ?
O10 C23 C25 C30 -1(2) . . . . ?
Dy1 O10 C23 O9 81(2) 2_667 . . . ?
Dy1 O10 C23 C25 -99.6(19) 2_667 . . . ?
Dy1 O2 C1 O1 -53(3) . . . . ?
Dy1 O2 C1 C5 127.8(17) . . . . ?
Dy1 O5 C21 O6 -36(6) 1_454 . . . ?
Dy1 O5 C21 C19 143(4) 1_454 . . . ?
Dy1 O7 C22 O8 2.6(17) 1_554 . . . ?
Dy1 O7 C22 C17 -175.7(11) 1_554 . . . ?
Dy1 O8 C22 O7 -2.7(18) 1_554 . . . ?
Dy1 O8 C22 C17 175.5(11) 1_554 . . . ?
Dy1 O9 C23 O10 -84(2) . . . . ?
Dy1 O9 C23 C25 97.4(18) . . . . ?
Dy2 O1 C1 O2 26(5) . . . . ?
Dy2 O1 C1 C5 -156(4) . . . . ?
Dy2 O3 C2 O4 -8.9(14) 1_455 . . . ?
Dy2 O3 C2 C3 170.0(12) 1_455 . . . ?
Dy2 O4 C2 O3 9.0(14) 1_455 . . . ?
Dy2 O4 C2 C3 -169.9(11) 1_455 . . . ?
Dy2 O6 C21 O5 -14(4) 1_454 . . . ?
Dy2 O6 C21 C19 167(2) 1_454 . . . ?
Dy2 O11 C24 Dy2 118.6(12) . . . 2_666 ?
Dy2 O11 C24 O12 110.8(16) . . . . ?
Dy2 O11 C24 O12 -7.8(14) 2_666 . . . ?
Dy2 O11 C24 C27 -73.4(19) . . . . ?
Dy2 O11 C24 C27 168.0(13) 2_666 . . . ?
Dy2 O12 C24 O11 8.8(16) 2_666 . . . ?
Dy2 O12 C24 C27 -167.2(10) 2_666 . . . ?
Dy2 C24 C27 C26 109(4) 2_666 . . . ?
Dy2 C24 C27 C28 -72(4) 2_666 . . . ?
S1 N1 C10 C9 -176.8(12) . . . . ?
S1 N1 C10 C11 -0.5(15) . . . . ?
S1 N2 C11 C10 1.6(14) . . . . ?
S1 N2 C11 C12 177.2(11) . . . . ?
S2 N4 C31 C32 175.7(15) . . . . ?
S2 N4 C31 C33 -4(2) . . . 2_777 ?
O1 C1 C5 C4 -179.7(15) . . . . ?
O1 C1 C5 C6 0(2) . . . . ?
O2 C1 C5 C4 -1(2) . . . . ?
O2 C1 C5 C6 178.9(14) . . . . ?
O3 C2 C3 C4 51(2) . . . . ?
O3 C2 C3 C8 -125.5(16) . . . . ?
O4 C2 C3 C4 -130.4(17) . . . . ?
O4 C2 C3 C8 53(2) . . . . ?
N4 S2 N3 C33 -2(2) . . . 2_777 ?
N4 C31 C32 C29 -5(3) . . . . ?
N4 C31 C32 C33 178.8(19) . . . . ?
O9 C23 C25 C26 -5(2) . . . . ?
O9 C23 C25 C30 177.7(13) . . . . ?
O11 C24 C27 C26 -15(2) . . . . ?
O11 C24 C27 C28 163.8(14) . . . . ?
O12 C24 C27 C26 160.6(13) . . . . ?
O12 C24 C27 C28 -20(2) . . . . ?
N1 S1 N2 C11 -1.7(11) . . . . ?
N1 C10 C11 N2 -0.7(17) . . . . ?
N1 C10 C11 C12 -176.7(13) . . . . ?
N2 S1 N1 C10 1.3(12) . . . . ?
N2 C11 C12 C13 -172.3(13) . . . . ?
N2 C11 C12 C15 6(2) . . . . ?
N3 S2 N4 C31 3(2) . . . . ?
C1 C5 C6 C7 179.8(14) . . . . ?
C2 C3 C4 C5 -179.2(15) . . . . ?
C2 C3 C8 C7 176.2(14) . . . . ?
C3 C4 C5 C1 -177.0(15) . . . . ?
C3 C4 C5 C6 3(2) . . . . ?
C4 C3 C8 C7 0(3) . . . . ?
C4 C5 C6 C7 0(2) . . . . ?
C5 C6 C7 C8 -3(2) . . . . ?
C5 C6 C7 C9 171.2(14) . . . . ?
C6 C7 C8 C3 3(2) . . . . ?
C6 C7 C9 C10 152.3(14) . . . . ?
C6 C7 C9 C14 -30(2) . . . . ?
C7 C9 C10 N1 -9(2) . . . . ?
C7 C9 C10 C11 174.9(13) . . . . ?
C7 C9 C14 C13 -175.1(13) . . . . ?
C8 C3 C4 C5 -3(3) . . . . ?
C8 C7 C9 C10 -34(2) . . . . ?
C8 C7 C9 C14 143.3(14) . . . . ?
C9 C7 C8 C3 -171.0(15) . . . . ?
C9 C10 C11 N2 175.9(12) . . . . ?
C9 C10 C11 C12 0(2) . . . . ?
C10 C9 C14 C13 2(2) . . . . ?
C10 C11 C12 C13 3(2) . . . . ?
C10 C11 C12 C15 -178.5(12) . . . . ?
C11 C12 C13 C14 -3(2) . . . . ?
C11 C12 C15 C16 -147.9(14) . . . . ?
C11 C12 C15 C20 38(2) . . . . ?
C12 C13 C14 C9 0(2) . . . . ?
C12 C15 C16 C17 179.5(14) . . . . ?
C12 C15 C20 C19 178.0(13) . . . . ?
C13 C12 C15 C16 31(2) . . . . ?
C13 C12 C15 C20 -143.1(14) . . . . ?
C14 C9 C10 N1 173.5(14) . . . . ?
C14 C9 C10 C11 -3(2) . . . . ?
C15 C12 C13 C14 178.3(13) . . . . ?
C15 C16 C17 C18 3(2) . . . . ?
C15 C16 C17 C22 -176.7(14) . . . . ?
C16 C15 C20 C19 4(2) . . . . ?
C16 C17 C18 C19 3(2) . . . . ?
C16 C17 C22 O7 147.1(15) . . . . ?
C16 C17 C22 O8 -31(2) . . . . ?
C17 C18 C19 C20 -5(2) . . . . ?
C17 C18 C19 C21 174.8(13) . . . . ?
C18 C17 C22 O7 -33(2) . . . . ?
C18 C17 C22 O8 148.9(15) . . . . ?
C18 C19 C20 C15 2(2) . . . . ?
C18 C19 C21 O5 -178.5(14) . . . . ?
C18 C19 C21 O6 0(2) . . . . ?
C20 C15 C16 C17 -7(2) . . . . ?
C20 C19 C21 O5 1(2) . . . . ?
C20 C19 C21 O6 -179.8(14) . . . . ?
C21 C19 C20 C15 -178.3(13) . . . . ?
C22 C17 C18 C19 -177.3(13) . . . . ?
C23 C25 C26 C27 -178.7(12) . . . . ?
C23 C25 C30 C29 177.3(12) . . . . ?
C24 C27 C28 C29 179.9(13) . . . . ?
C25 C26 C27 C24 -179.1(13) . . . . ?
C25 C26 C27 C28 2(2) . . . . ?
C26 C25 C30 C29 0(2) . . . . ?
C26 C27 C28 C29 -1(2) . . . . ?
C27 C28 C29 C30 0(2) . . . . ?
C27 C28 C29 C32 178.0(13) . . . . ?
C28 C29 C30 C25 1(2) . . . . ?
C28 C29 C32 C31 -171.0(14) . . . . ?
C28 C29 C32 C33 5(2) . . . . ?
C29 C32 C33 N3 7(3) . . . 2_777 ?
C29 C32 C33 C31 -174.4(14) . . . 2_777 ?
C30 C25 C26 C27 -1(2) . . . . ?
C30 C29 C32 C31 7(2) . . . . ?
C30 C29 C32 C33 -177.1(14) . . . . ?
C31 C32 C33 N3 -177.0(19) . . . 2_777 ?
C31 C32 C33 C31 1(3) . . . 2_777 ?
C32 C29 C30 C25 -177.4(13) . . . . ?
C33 C31 C32 C29 174.5(14) 2_777 . . . ?
C33 C31 C32 C33 -1(3) 2_777 . . . ?

loop_
_smtbx_masks_void_nr
_smtbx_masks_void_average_x
_smtbx_masks_void_average_y
_smtbx_masks_void_average_z
_smtbx_masks_void_volume
_smtbx_masks_void_count_electrons
_smtbx_masks_void_content
1 0.072 0.000 0.500 288.0 65.5 '6 H2O'
